data_7241832
loop_
_publ_author_name
'Gu\'nka, Piotr A.'
'Hanfland, Michael'
'Chen, Yu-Sheng'
'Zachara, Janusz'

_publ_section_title
;
 High-pressure and low-temperature structural study of claudetite I, a
 monoclinic layered As2O3 polymorph
;
_journal_issue 3
_journal_name_full CrystEngComm
_journal_page_first 638
_journal_page_last 644
_journal_paper_doi 10.1039/D0CE01401J
_journal_volume 23
_journal_year 2021
_chemical_formula_moiety 'As2 O3'
_chemical_formula_sum 'As2 O3'
_chemical_formula_weight 197.84
_chemical_name_common 'claudetite I'
_chemical_name_systematic
;
arsenic(III) oxide
;
_space_group_IT_number 14
_space_group_name_Hall '-P 2yn'
_space_group_name_H-M_alt 'P 1 21/n 1'
_symmetry_cell_setting monoclinic
_symmetry_space_group_name_H-M 'P 1 21/n 1'
_audit_creation_date 2020-10-21T11:41
_audit_creation_method 'created in GSAS-II'
_audit_update_record
;
2020-10-22 deposited with the CCDC.	2020-12-10 downloaded from the CCDC.
;
_cell_angle_alpha 90
_cell_angle_beta 94.569(4)
_cell_angle_gamma 90
_cell_formula_units_Z 4
_cell_length_a 4.8892(5)
_cell_length_b 12.10248(20)
_cell_length_c 4.2841(3)
_cell_measurement_pressure 8.73e6(5)
_cell_measurement_temperature 293
_cell_volume 252.69(3)
_computing_data_reduction Fit2D
_computing_structure_refinement 'GSAS-II (Toby & Von Dreele, J. Appl. Cryst. 46, 544-549, 2013)'
_diffrn_ambient_pressure 8.73e6(5)
_diffrn_ambient_temperature 293
_diffrn_detector 'Mar555 flat panel'
_diffrn_detector_type 'Mar555 flat panel'
_diffrn_measurement_device_type 'ESRF ID09A beamline'
_diffrn_radiation_monochromator Si
_diffrn_radiation_polarisn_ratio 0.9900
_diffrn_radiation_probe x-ray
_diffrn_radiation_wavelength 0.41421
_diffrn_source 'ESRF ID09A'
_diffrn_source_type synchrotron
_exptl_crystal_colour colourless
_exptl_crystal_density_diffrn 5.2004
_exptl_crystal_description 'white powder'
_pd_block_id 2020-10-21T11:41|clau1_012rietveld||id09a
_pd_calc_method 'Rietveld Refinement'
_pd_meas_number_of_points 4000
_pd_phase_name claudetiteI
_pd_prep_pressure 100.0(1)
_pd_prep_temperature 293
_pd_proc_info_datetime 2020-10-21T11:41
_pd_proc_ls_background_function
;
Background function: "chebyschev" function with 15 terms:
    733.6(16), 423(7), 2.7(3)e2, -2.65(6)e3, 2.71(16)e3, 1.712(12)e4, 
    -3.246(21)e4, -45592(27), 1.0801(10)e5, 5.812(10)e4, -1.6580(18)e5, 
    -3.544(8)e4, 1.2220(22)e5, 8.28(11)e3, -3.500(22)e4, 
;
_pd_proc_ls_pref_orient_corr
;
Simple spherical harmonic correction Order = 6
    Coefficients:  0:0:C(6,6) = 0.130(21); 0:0:C(4,4) = 0.700(23); 
    0:0:C(6,-2) = -0.057(29); 0:0:C(2,-2) = 0.179(13); 0:0:C(4,-4) = 0.055(20); 
    0:0:C(2,2) = 0.534(17); 0:0:C(4,0) = -0.000(19); 0:0:C(6,-6) = -0.470(30); 
    0:0:C(6,4) = 0.113(25); 0:0:C(4,2) = -0.070(19); 0:0:C(6,2) = 0.297(27); 
    0:0:C(6,-4) = -0.091(22); 0:0:C(6,0) = 0.161(31); 0:0:C(2,0) = 0.815(16); 
    0:0:C(4,-2) = -0.296(19); 
;
_pd_proc_ls_profile_function
;
Finger-Cox-Jephcoat function parameters U, V, W, X, Y, SH/L:
  peak variance(Gauss) = Utan(Th)^2^+Vtan(Th)+W:
  peak HW(Lorentz) = X/cos(Th)+Ytan(Th); SH/L = S/L+H/L
  U, V, W in (centideg)^2^, X & Y in centideg
    5.7(7)e2, -82(13), 4.5(6), 5.63(15), 15(4), 0.002, 
  Crystallite size in microns with "isotropic" model:
  parameters: Size, G/L mix
    1.000, 1.000, 
  Microstrain, "isotropic" model (10^6^ * delta Q/Q)
    parameters: Mustrain, G/L mix
    1000.000, 1.000, 

;
_pd_proc_ls_prof_R_factor 0.01752
_pd_proc_ls_prof_wR_expected 0.03493
_pd_proc_ls_prof_wR_factor 0.02773
_refine_ls_goodness_of_fit_all 0.811
_refine_ls_matrix_type full
_refine_ls_number_parameters 57
_refine_ls_R_Fsqd_factor 0.18398
_refine_ls_shift/su_max 0.0003
_refine_ls_wR_factor_obs 0.02792
_reflns_d_resolution_high 1.138
_reflns_d_resolution_low 6.051
_reflns_limit_h_max 4
_reflns_limit_h_min 0
_reflns_limit_k_max 10
_reflns_limit_k_min 0
_reflns_limit_l_max 3
_reflns_limit_l_min -3
_reflns_number_total 180
_cod_data_source_file d0ce01401j3.cif
_cod_data_source_block clau1_012rietveld
_cod_depositor_comments 'Adding full bibliography for 7241824--7241862.cif.'
_cod_original_cell_volume 252.692(13)
_cod_database_code 7241832
_refine_ls_r_f_factor 0.06110
_gsas_proc_ls_prof_r_b_factor 0.03225
_gsas_proc_ls_prof_wr_b_factor 0.05268

loop_
_space_group_symop_id
_space_group_symop_operation_xyz
1 x,y,z
2 1/2-x,1/2+y,1/2-z
3 -x,-y,-z
4 1/2+x,1/2-y,1/2+z

loop_
_atom_site_label
_atom_site_type_symbol
_atom_site_fract_x
_atom_site_fract_y
_atom_site_fract_z
_atom_site_occupancy
_atom_site_adp_type
_atom_site_U_iso_or_equiv
_atom_site_symmetry_multiplicity
As1 As 0.2651(10) 0.09020(23) 0.0625(8) 1.000 Uiso 0.0017(13) 4
As2 As 0.3327(7) 0.35734(26) 0.0240(8) 1.000 Uiso 0.0017 4
O3 O 0.4371(31) 0.2194(5) 0.114(5) 1.000 Uiso 0.0017 4
O4 O 0.6604(22) 0.4026(13) 0.1660(21) 1.000 Uiso 0.0017 4
O5 O -0.0506(26) 0.1482(17) 0.1474(26) 1.000 Uiso 0.0017 4

loop_
_atom_type_symbol
_atom_type_number_in_cell
_atom_type_scat_Cromer_Mann_a1
_atom_type_scat_Cromer_Mann_a2
_atom_type_scat_Cromer_Mann_a3
_atom_type_scat_Cromer_Mann_a4
_atom_type_scat_Cromer_Mann_b1
_atom_type_scat_Cromer_Mann_b2
_atom_type_scat_Cromer_Mann_b3
_atom_type_scat_Cromer_Mann_b4
_atom_type_scat_Cromer_Mann_c
_atom_type_scat_length_neutron
_atom_type_scat_source
_atom_type_scat_dispersion_real
_atom_type_scat_dispersion_imag
_atom_type_scat_dispersion_source
As 8 16.6723 6.0701 3.4313 4.2779 2.6345 0.2647 12.9479 47.7972 2.531 0.658 https://subversion.xray.aps.anl.gov/pyGSAS/trunk/atmdata.py 0.283 0.775 https://subversion.xray.aps.anl.gov/pyGSAS/trunk/atmdata.py
O 12 3.0485 2.2868 1.5463 0.867 13.2771 5.7011 0.3239 32.9089 0.2508 0.5805 https://subversion.xray.aps.anl.gov/pyGSAS/trunk/atmdata.py 0.002 0.002 https://subversion.xray.aps.anl.gov/pyGSAS/trunk/atmdata.py

loop_
_geom_angle_atom_site_label_1
_geom_angle_atom_site_label_2
_geom_angle_atom_site_label_3
_geom_angle
_geom_angle_site_symmetry_1
_geom_angle_site_symmetry_2
_geom_angle_site_symmetry_3
_geom_angle_publ_flag
O3 As1 O4 100.2(9) 1_555 1_555 4_454 yes
O3 As1 O5 92.2(9) 1_555 1_555 1_555 yes
O4 As1 O5 89.3(6) 4_454 1_555 1_555 yes
O3 As2 O4 88.8(6) 1_555 1_555 1_555 yes
O3 As2 O5 93.1(11) 1_555 1_555 4_554 yes
O4 As2 O5 88.6(6) 1_555 1_555 4_554 yes
As1 O3 As2 132.2(7) 1_555 1_555 1_555 yes
As1 O4 As2 123.0(7) 4_555 1_555 1_555 yes
As1 O5 As2 122.0(7) 1_555 1_555 4_455 yes

loop_
_geom_bond_atom_site_label_1
_geom_bond_atom_site_label_2
_geom_bond_distance
_geom_bond_site_symmetry_1
_geom_bond_site_symmetry_2
_geom_bond_publ_flag
As1 O3 1.781(7) 1_555 1_555 yes
As1 O4 1.737(7) 1_555 4_454 yes
As1 O5 1.760(7) 1_555 1_555 yes
As2 O3 1.779(7) 1_555 1_555 yes
As2 O4 1.756(7) 1_555 1_555 yes
As2 O5 1.755(7) 1_555 4_554 yes

loop_
_gsas_i100_meas
0.24
16.62
3.91
2.76
3.09
0.32
24.61
14.61
6.41
100.00
13.93
14.54
0.79
0.46
19.95
45.10
0.08
28.05
5.89
8.66
3.42
0.40
1.56
4.86
-0.48
26.00
3.88
24.97
1.62
0.99
-0.14
3.36
0.06
3.55
1.30
-0.17
1.34
1.39
7.26
14.91
10.71
2.25
2.49
0.66
0.19
0.02
0.29
0.03
15.01
0.54
3.02
6.64
2.79
0.40
3.57
1.33
0.33
6.81
4.72
0.00
0.75
7.60
28.42
0.15
2.30
2.46
-0.82
4.24
1.84
-0.42
0.56
0.29
3.40
2.65
1.49
0.05
1.90
2.49
0.29
3.28
2.10
-0.20
0.00
0.04
4.31
4.58
25.81
5.36
0.02
1.90
2.07
0.68
1.96
0.23
0.00
0.85
0.65
5.03
2.43
2.21
0.17
0.42
1.36
1.78
0.27
0.37
5.53
0.01
2.34
5.07
16.77
-0.32
3.08
4.69
3.04
1.93
0.04
0.30
0.01
0.18
0.82
0.35
2.48
0.05
0.04
1.62
9.18
0.80
4.30
0.29
0.01
0.67
0.20
0.06
2.83
1.02
-0.03
0.82
1.03
0.07
0.67
0.57
0.43
8.93
-0.16
0.07
6.39
0.24
0.34
0.00
7.10
1.24
0.39
0.52
0.04
-0.11
0.07
3.26
3.75
0.17
2.04
0.69
3.33
0.39
0.27
1.64
0.85
0.54
0.12
0.12
1.50
1.42
0.06
1.88
0.08
0.59
0.42
0.00
0.45
0.50
